data_7227328
loop_
_publ_author_name
'Pramanik, Apurba'
'Haldar, Debasish'

_publ_section_title
;
 Packing-induced solid-state fluorescence and thermochromic behavior of
 peptidic luminophores
;
_journal_issue 1
_journal_name_full 'RSC Adv.'
_journal_page_first 389
_journal_paper_doi 10.1039/C6RA24799G
_journal_volume 7
_journal_year 2017
_chemical_formula_moiety 'C11 H7 N O6'
_chemical_formula_sum 'C11 H7 N O6'
_chemical_formula_weight 249.18
_chemical_name_systematic
;
 ? 
;
_space_group_crystal_system monoclinic
_space_group_IT_number 15
_space_group_name_Hall '-I 2ya'
_space_group_name_H-M_alt 'I 1 2/a 1'
_symmetry_space_group_name_Hall '-I 2ya'
_symmetry_space_group_name_H-M 'I 1 2/a 1'
_atom_sites_solution_hydrogens geom
_atom_sites_solution_primary direct
_audit_creation_date 2016-08-04
_audit_creation_method
;
Olex2 1.2
(compiled 2016.02.19 svn.r3266 for OlexSys, GUI svn.r5155)
;
_audit_update_record
;
2016-09-20 deposited with the CCDC.
2016-10-26 downloaded from the CCDC.
;
_cell_angle_alpha 90
_cell_angle_beta 99.660(9)
_cell_angle_gamma 90
_cell_formula_units_Z 8
_cell_length_a 20.178(2)
_cell_length_b 4.0966(4)
_cell_length_c 25.538(2)
_cell_measurement_reflns_used 1243
_cell_measurement_temperature 293(2)
_cell_measurement_theta_max 25.8440
_cell_measurement_theta_min 2.8040
_cell_volume 2081.1(3)
_computing_cell_refinement 'CrysAlisPro 1.171.38.41 (Rigaku OD, 2015)'
_computing_data_collection 'CrysAlisPro 1.171.38.41 (Rigaku OD, 2015)'
_computing_data_reduction 'CrysAlisPro 1.171.38.41 (Rigaku OD, 2015)'
_computing_molecular_graphics 'Olex2 (Dolomanov et al., 2009)'
_computing_publication_material 'Olex2 (Dolomanov et al., 2009)'
_computing_structure_refinement 'ShelXL (Sheldrick, 2015)'
_computing_structure_solution 'ShelXS (Sheldrick, 2008)'
_diffrn_ambient_temperature 293(2)
_diffrn_detector 'CCD plate'
_diffrn_detector_area_resol_mean 7.9580
_diffrn_detector_type Eos
_diffrn_measured_fraction_theta_full 0.993
_diffrn_measured_fraction_theta_max 0.879
_diffrn_measurement_details
;
List of Runs (angles in degrees, time in seconds):

  # Type    Start    End  Width  t~exp~   \w     \q     \k     \f   Frames
#--------------------------------------------------------------------------
  1  \w    -10.00  66.00   1.00   87.50    --   25.37  57.00 -30.00   76
  2  \w    -49.00  63.00   1.00   87.50    --   25.37 -57.00 150.00  112
  3  \w     -7.00  61.00   1.00   87.50    --   25.37 -57.00  30.00   68
;
_diffrn_measurement_device 'four-circle diffractometer'
_diffrn_measurement_device_type 'SuperNova, Dual, Cu at zero, Eos'
_diffrn_measurement_method '\w scans'
_diffrn_orient_matrix_type 'CrysAlisPro convention (1999,Acta A55,543-557)'
_diffrn_orient_matrix_UB_11 0.0187459000
_diffrn_orient_matrix_UB_12 -0.0215063000
_diffrn_orient_matrix_UB_13 -0.0208881000
_diffrn_orient_matrix_UB_21 0.0247742000
_diffrn_orient_matrix_UB_22 -0.0878158000
_diffrn_orient_matrix_UB_23 0.0174323000
_diffrn_orient_matrix_UB_31 -0.0174479000
_diffrn_orient_matrix_UB_32 -0.1478105000
_diffrn_orient_matrix_UB_33 -0.0073413000
_diffrn_radiation_monochromator mirror
_diffrn_radiation_probe x-ray
_diffrn_radiation_type MoK\a
_diffrn_radiation_wavelength 0.71073
_diffrn_reflns_av_R_equivalents 0.0253
_diffrn_reflns_av_unetI/netI 0.0371
_diffrn_reflns_Laue_measured_fraction_full 0.993
_diffrn_reflns_Laue_measured_fraction_max 0.879
_diffrn_reflns_limit_h_max 23
_diffrn_reflns_limit_h_min -25
_diffrn_reflns_limit_k_max 3
_diffrn_reflns_limit_k_min -5
_diffrn_reflns_limit_l_max 31
_diffrn_reflns_limit_l_min -19
_diffrn_reflns_number 3384
_diffrn_reflns_point_group_measured_fraction_full 0.993
_diffrn_reflns_point_group_measured_fraction_max 0.879
_diffrn_reflns_theta_full 25.242
_diffrn_reflns_theta_max 27.062
_diffrn_reflns_theta_min 2.048
_diffrn_source 'micro-focus sealed X-ray tube'
_diffrn_source_type 'SuperNova (Mo) X-ray Source'
_exptl_absorpt_coefficient_mu 0.133
_exptl_absorpt_correction_T_max 1.00000
_exptl_absorpt_correction_T_min 0.10165
_exptl_absorpt_correction_type multi-scan
_exptl_absorpt_process_details
;
CrysAlisPro 1.171.38.41 (Rigaku Oxford Diffraction, 2015)
Empirical absorption correction using spherical harmonics,
 implemented in SCALE3 ABSPACK scaling algorithm.
;
_exptl_crystal_colour yellow
_exptl_crystal_density_diffrn 1.591
_exptl_crystal_density_method 'not measured'
_exptl_crystal_description needle
_exptl_crystal_F_000 1024
_exptl_crystal_size_max 0.21
_exptl_crystal_size_mid 0.20
_exptl_crystal_size_min 0.15
_refine_diff_density_max 0.206
_refine_diff_density_min -0.172
_refine_diff_density_rms 0.045
_refine_ls_extinction_method none
_refine_ls_goodness_of_fit_ref 1.153
_refine_ls_hydrogen_treatment constr
_refine_ls_matrix_type full
_refine_ls_number_parameters 164
_refine_ls_number_reflns 2014
_refine_ls_number_restraints 0
_refine_ls_restrained_S_all 1.153
_refine_ls_R_factor_all 0.0844
_refine_ls_R_factor_gt 0.0641
_refine_ls_shift/su_max 0.000
_refine_ls_shift/su_mean 0.000
_refine_ls_structure_factor_coef Fsqd
_refine_ls_weighting_details 'w=1/[\s^2^(Fo^2^)+(0.0431P)^2^+5.3130P] where P=(Fo^2^+2Fc^2^)/3'
_refine_ls_weighting_scheme calc
_refine_ls_wR_factor_gt 0.1602
_refine_ls_wR_factor_ref 0.1721
_reflns_Friedel_coverage 0.000
_reflns_number_gt 1472
_reflns_number_total 2014
_reflns_threshold_expression 'I > 2\s(I)'
_cod_data_source_file c6ra24799g2.cif
_cod_data_source_block exp_243
_cod_original_cell_volume 2081.1(4)
_cod_database_code 7227328
_shelx_space_group_comment
;
The symmetry employed for this shelxl refinement is uniquely defined
by the following loop, which should always be used as a source of
symmetry information in preference to the above space-group names.
They are only intended as comments.
;
_reflns_odcompleteness_completeness 99.58
_reflns_odcompleteness_iscentric 1
_reflns_odcompleteness_theta 25.07
_olex2_refinement_description
;
1. Fixed Uiso
 At 1.2 times of:
  All C(H) groups
 At 1.5 times of:
  All C(H,H,H) groups
2.a Aromatic/amide H refined with riding coordinates:
 C7(H7), C6(H6), C2(H2), C3(H3)
2.b Idealised Me refined as rotating group:
 C11(H11A,H11B,H11C)
;
_shelx_shelxl_version_number 2014/7
_olex2_date_sample_data_collection 2015-12-31
_olex2_submission_special_instructions 'No special instructions were received'
_oxdiff_exptl_absorpt_empirical_details
;
Empirical correction (ABSPACK) includes:
- Absorption correction using spherical harmonics
- Frame scaling
;
_oxdiff_exptl_absorpt_empirical_full_max 7.718
_oxdiff_exptl_absorpt_empirical_full_min 0.721

loop_
_space_group_symop_operation_xyz
'x, y, z'
'-x+1/2, y, -z'
'x+1/2, y+1/2, z+1/2'
'-x+1, y+1/2, -z+1/2'
'-x, -y, -z'
'x-1/2, -y, z'
'-x+1/2, -y+1/2, -z+1/2'
'x, -y+1/2, z+1/2'

loop_
_atom_site_label
_atom_site_type_symbol
_atom_site_fract_x
_atom_site_fract_y
_atom_site_fract_z
_atom_site_U_iso_or_equiv
_atom_site_adp_type
_atom_site_occupancy
_atom_site_site_symmetry_order
_atom_site_calc_flag
_atom_site_refinement_flags_posn
O3 O 0.44982(10) -0.0125(6) 0.27534(8) 0.0446(6) Uani 1 1 d .
C5 C 0.37673(15) -0.3076(8) 0.32278(11) 0.0386(7) Uani 1 1 d .
O6 O 0.34039(12) -0.3727(6) 0.13333(8) 0.0543(7) Uani 1 1 d .
C8 C 0.35603(15) -0.3154(8) 0.22643(11) 0.0372(7) Uani 1 1 d .
C4 C 0.43387(15) -0.1187(8) 0.32232(11) 0.0377(7) Uani 1 1 d .
C1 C 0.40342(17) -0.3140(9) 0.41720(12) 0.0446(8) Uani 1 1 d .
O4 O 0.43107(12) 0.0284(6) 0.18830(9) 0.0552(7) Uani 1 1 d .
C7 C 0.33850(15) -0.4042(8) 0.27314(11) 0.0394(7) Uani 1 1 d .
H7 H 0.3004 -0.5322 0.2729 0.047 Uiso 1 1 calc R
C6 C 0.36097(16) -0.4050(8) 0.37195(12) 0.0439(8) Uani 1 1 d .
H6 H 0.3227 -0.5281 0.3737 0.053 Uiso 1 1 calc R
O2 O 0.42534(15) -0.3410(9) 0.50905(10) 0.0821(10) Uani 1 1 d .
C2 C 0.46110(17) -0.1299(9) 0.41642(12) 0.0492(9) Uani 1 1 d .
H2 H 0.4889 -0.0742 0.4480 0.059 Uiso 1 1 calc R
N1 N 0.38775(17) -0.4195(9) 0.46877(11) 0.0588(9) Uani 1 1 d .
C3 C 0.47672(17) -0.0308(9) 0.36847(13) 0.0478(8) Uani 1 1 d .
H3 H 0.5151 0.0923 0.3670 0.057 Uiso 1 1 calc R
C9 C 0.41305(15) -0.0951(8) 0.22589(12) 0.0393(7) Uani 1 1 d .
O5 O 0.26908(12) -0.6288(7) 0.17707(9) 0.0622(8) Uani 1 1 d .
C10 C 0.31703(16) -0.4537(8) 0.17686(12) 0.0416(8) Uani 1 1 d .
C11 C 0.3083(2) -0.5263(11) 0.08437(13) 0.0740(13) Uani 1 1 d .
H11A H 0.3260 -0.4351 0.0550 0.111 Uiso 1 1 calc GR
H11B H 0.2607 -0.4884 0.0795 0.111 Uiso 1 1 calc GR
H11C H 0.3168 -0.7569 0.0862 0.111 Uiso 1 1 calc GR
O1 O 0.33770(18) -0.5821(10) 0.46933(10) 0.0983(12) Uani 1 1 d .

loop_
_atom_site_aniso_label
_atom_site_aniso_U_11
_atom_site_aniso_U_22
_atom_site_aniso_U_33
_atom_site_aniso_U_23
_atom_site_aniso_U_13
_atom_site_aniso_U_12
O3 0.0436(13) 0.0542(14) 0.0369(12) 0.0031(10) 0.0094(9) -0.0061(11)
C5 0.0425(17) 0.0430(18) 0.0316(15) -0.0002(13) 0.0094(12) 0.0051(14)
O6 0.0699(16) 0.0635(16) 0.0313(12) -0.0008(11) 0.0141(11) -0.0174(13)
C8 0.0395(16) 0.0391(17) 0.0346(16) 0.0034(13) 0.0107(12) 0.0038(14)
C4 0.0399(16) 0.0402(17) 0.0349(16) 0.0001(13) 0.0118(13) 0.0052(14)
C1 0.0532(19) 0.052(2) 0.0309(16) -0.0023(14) 0.0121(14) 0.0047(16)
O4 0.0583(15) 0.0688(17) 0.0410(13) 0.0077(12) 0.0161(11) -0.0139(13)
C7 0.0392(16) 0.0437(18) 0.0364(16) 0.0019(14) 0.0099(13) -0.0012(14)
C6 0.0460(18) 0.052(2) 0.0364(16) -0.0017(15) 0.0138(14) -0.0017(16)
O2 0.0776(19) 0.134(3) 0.0330(13) -0.0036(16) 0.0041(13) -0.0138(19)
C2 0.0492(19) 0.063(2) 0.0341(17) -0.0090(16) 0.0035(14) 0.0054(17)
N1 0.068(2) 0.079(2) 0.0310(15) -0.0007(15) 0.0139(15) -0.0013(18)
C3 0.0418(18) 0.057(2) 0.0440(18) -0.0056(16) 0.0061(14) -0.0030(16)
C9 0.0414(17) 0.0415(18) 0.0360(16) 0.0030(14) 0.0097(13) 0.0037(14)
O5 0.0571(15) 0.092(2) 0.0384(13) -0.0028(13) 0.0101(11) -0.0252(15)
C10 0.0440(18) 0.0478(19) 0.0347(16) 0.0032(14) 0.0117(13) 0.0012(16)
C11 0.105(3) 0.086(3) 0.0321(18) -0.0083(19) 0.0155(19) -0.032(3)
O1 0.103(2) 0.151(3) 0.0418(16) 0.0074(18) 0.0168(15) -0.054(2)

loop_
_atom_type_symbol
_atom_type_description
_atom_type_scat_dispersion_real
_atom_type_scat_dispersion_imag
_atom_type_scat_source
C C 0.0033 0.0016 'International Tables Vol C Tables 4.2.6.8 and 6.1.1.4'
H H 0.0000 0.0000 'International Tables Vol C Tables 4.2.6.8 and 6.1.1.4'
N N 0.0061 0.0033 'International Tables Vol C Tables 4.2.6.8 and 6.1.1.4'
O O 0.0106 0.0060 'International Tables Vol C Tables 4.2.6.8 and 6.1.1.4'

loop_
_geom_angle_atom_site_label_1
_geom_angle_atom_site_label_2
_geom_angle_atom_site_label_3
_geom_angle
C4 O3 C9 123.4(2)
C4 C5 C7 118.2(3)
C4 C5 C6 118.6(3)
C6 C5 C7 123.1(3)
C10 O6 C11 116.4(3)
C7 C8 C9 119.8(3)
C7 C8 C10 118.1(3)
C9 C8 C10 122.1(3)
O3 C4 C5 120.2(3)
O3 C4 C3 117.3(3)
C3 C4 C5 122.5(3)
C6 C1 C2 122.8(3)
C6 C1 N1 118.6(3)
C2 C1 N1 118.6(3)
C5 C7 H7 119.1
C8 C7 C5 121.9(3)
C8 C7 H7 119.1
C5 C6 H6 120.9
C1 C6 C5 118.3(3)
C1 C6 H6 120.9
C1 C2 H2 120.3
C3 C2 C1 119.4(3)
C3 C2 H2 120.3
O2 N1 C1 118.9(3)
O1 N1 C1 118.5(3)
O1 N1 O2 122.6(3)
C4 C3 H3 120.8
C2 C3 C4 118.4(3)
C2 C3 H3 120.8
O3 C9 C8 116.1(2)
O4 C9 O3 116.0(3)
O4 C9 C8 127.9(3)
O6 C10 C8 114.1(3)
O5 C10 O6 123.6(3)
O5 C10 C8 122.3(3)
O6 C11 H11A 109.5
O6 C11 H11B 109.5
O6 C11 H11C 109.5
H11A C11 H11B 109.5
H11A C11 H11C 109.5
H11B C11 H11C 109.5

loop_
_geom_bond_atom_site_label_1
_geom_bond_atom_site_label_2
_geom_bond_distance
O3 C4 1.365(3)
O3 C9 1.395(4)
C5 C4 1.390(4)
C5 C7 1.425(4)
C5 C6 1.404(4)
O6 C10 1.321(3)
O6 C11 1.452(4)
C8 C7 1.350(4)
C8 C9 1.464(4)
C8 C10 1.486(4)
C4 C3 1.387(4)
C1 C6 1.370(4)
C1 C2 1.390(5)
C1 N1 1.470(4)
O4 C9 1.195(3)
C7 H7 0.9300
C6 H6 0.9300
O2 N1 1.215(4)
C2 H2 0.9300
C2 C3 1.376(4)
N1 O1 1.212(4)
C3 H3 0.9300
O5 C10 1.205(4)
C11 H11A 0.9600
C11 H11B 0.9600
C11 H11C 0.9600

loop_
_geom_torsion_atom_site_label_1
_geom_torsion_atom_site_label_2
_geom_torsion_atom_site_label_3
_geom_torsion_atom_site_label_4
_geom_torsion
O3 C4 C3 C2 178.8(3)
C5 C4 C3 C2 -1.2(5)
C4 O3 C9 C8 -1.8(4)
C4 O3 C9 O4 176.6(3)
C4 C5 C7 C8 -0.6(5)
C4 C5 C6 C1 -1.2(5)
C1 C2 C3 C4 0.1(5)
C7 C5 C4 O3 4.3(4)
C7 C5 C4 C3 -175.7(3)
C7 C5 C6 C1 176.1(3)
C7 C8 C9 O3 5.5(4)
C7 C8 C9 O4 -172.8(3)
C7 C8 C10 O6 -175.5(3)
C7 C8 C10 O5 3.3(5)
C6 C5 C4 O3 -178.3(3)
C6 C5 C4 C3 1.8(5)
C6 C5 C7 C8 -177.9(3)
C6 C1 C2 C3 0.4(5)
C6 C1 N1 O2 179.7(3)
C6 C1 N1 O1 -0.3(5)
C2 C1 C6 C5 0.1(5)
C2 C1 N1 O2 0.5(5)
C2 C1 N1 O1 -179.5(4)
N1 C1 C6 C5 -179.1(3)
N1 C1 C2 C3 179.6(3)
C9 O3 C4 C5 -3.0(4)
C9 O3 C4 C3 176.9(3)
C9 C8 C7 C5 -4.3(5)
C9 C8 C10 O6 3.1(4)
C9 C8 C10 O5 -178.2(3)
C10 C8 C7 C5 174.2(3)
C10 C8 C9 O3 -173.0(3)
C10 C8 C9 O4 8.7(5)
C11 O6 C10 C8 174.2(3)
C11 O6 C10 O5 -4.5(5)
